data_1545835
loop_
_publ_author_name
'Bolla, Geetha'
'Nangia, Ashwini'

_publ_section_title
;
 Binary and ternary cocrystals of sulfa drug acetazolamide with pyridine
 carboxamides and cyclic amides
;
_journal_coeditor_code ED5007
_journal_issue 2
_journal_name_full IUCrJ
_journal_page_first 152
_journal_page_last 160
_journal_paper_doi 10.1107/S2052252516000543
_journal_volume 3
_journal_year 2016
_chemical_formula_moiety C4H6N4O3S2,C6H6N2O
_chemical_formula_sum 'C10 H12 N6 O4 S2'
_chemical_formula_weight 344.38
_chemical_melting_point 453
_chemical_name_common ACETAZOLAMIDE;NICOTINAMIDE
_chemical_name_systematic
; 
 ? 
;
_space_group_IT_number 2
_symmetry_cell_setting triclinic
_symmetry_space_group_name_Hall '-P 1'
_symmetry_space_group_name_H-M 'P -1'
_atom_sites_solution_hydrogens geom
_atom_sites_solution_primary direct
_atom_sites_solution_secondary difmap
_audit_creation_method SHELXL-97
_cell_angle_alpha 69.797(11)
_cell_angle_beta 85.463(12)
_cell_angle_gamma 81.889(12)
_cell_formula_units_Z 2
_cell_length_a 5.1477(8)
_cell_length_b 10.8147(14)
_cell_length_c 14.2604(16)
_cell_measurement_reflns_used 1270
_cell_measurement_temperature 298(2)
_cell_measurement_theta_max 71.6760
_cell_measurement_theta_min 4.3720
_cell_volume 737.20(18)
_computing_structure_refinement 'SHELXL-97 (Sheldrick, 1997)'
_computing_structure_solution 'SHELXS-97 (Sheldrick, 1990)'
_diffrn_ambient_temperature 298(2)
_diffrn_detector_area_resol_mean '\w scans'
_diffrn_measured_fraction_theta_full 0.995
_diffrn_measured_fraction_theta_max 0.995
_diffrn_measurement_device_type 'Xcalibur, Eos, Gemini'
_diffrn_measurement_method multi-scan
_diffrn_radiation_monochromator graphite
_diffrn_radiation_source 'fine-focus sealed tube'
_diffrn_radiation_type CuK\a
_diffrn_radiation_wavelength 1.54184
_diffrn_reflns_av_R_equivalents 0.0409
_diffrn_reflns_av_sigmaI/netI 0.0584
_diffrn_reflns_limit_h_max 6
_diffrn_reflns_limit_h_min -3
_diffrn_reflns_limit_k_max 12
_diffrn_reflns_limit_k_min -12
_diffrn_reflns_limit_l_max 16
_diffrn_reflns_limit_l_min -16
_diffrn_reflns_number 4027
_diffrn_reflns_theta_full 67.07
_diffrn_reflns_theta_max 67.07
_diffrn_reflns_theta_min 3.30
_exptl_absorpt_coefficient_mu 3.554
_exptl_crystal_colour COLORLES
_exptl_crystal_density_diffrn 1.551
_exptl_crystal_density_method 'not measured'
_exptl_crystal_description BLOCK
_exptl_crystal_F_000 356
_exptl_crystal_size_max 0.22
_exptl_crystal_size_mid 0.21
_exptl_crystal_size_min 0.20
_refine_diff_density_max 0.407
_refine_diff_density_min -0.590
_refine_diff_density_rms 0.075
_refine_ls_extinction_method none
_refine_ls_goodness_of_fit_ref 1.006
_refine_ls_hydrogen_treatment mixed
_refine_ls_matrix_type full
_refine_ls_number_parameters 220
_refine_ls_number_reflns 2607
_refine_ls_number_restraints 2
_refine_ls_restrained_S_all 1.006
_refine_ls_R_factor_all 0.0819
_refine_ls_R_factor_gt 0.0626
_refine_ls_shift/su_max 0.000
_refine_ls_shift/su_mean 0.000
_refine_ls_structure_factor_coef Fsqd
_refine_ls_weighting_details 'calc w=1/[\s^2^(Fo^2^)+(0.1157P)^2^+0.0000P] where P=(Fo^2^+2Fc^2^)/3'
_refine_ls_weighting_scheme calc
_refine_ls_wR_factor_gt 0.1722
_refine_ls_wR_factor_ref 0.1935
_reflns_number_gt 1906
_reflns_number_total 2607
_reflns_threshold_expression >2sigma(I)
_cod_data_source_file ed5007.cif
_cod_data_source_block ACZNAM11
_cod_original_cell_volume 737.20(17)
_cod_database_code 1545835

loop_
_symmetry_equiv_pos_as_xyz
'x, y, z'
'-x, -y, -z'

loop_
_atom_site_label
_atom_site_type_symbol
_atom_site_fract_x
_atom_site_fract_y
_atom_site_fract_z
_atom_site_U_iso_or_equiv
_atom_site_adp_type
_atom_site_occupancy
_atom_site_symmetry_multiplicity
_atom_site_calc_flag
_atom_site_refinement_flags
S1 S 0.1492(2) 0.93431(10) 0.78260(8) 0.0528(4) Uani 1 1 d .
S2 S 0.5163(2) 0.78104(10) 0.67044(7) 0.0515(3) Uani 1 1 d .
N2 N 0.7184(7) 0.9964(3) 0.5809(2) 0.0533(9) Uani 1 1 d .
N3 N 0.9226(8) 0.8215(4) 0.5326(3) 0.0529(9) Uani 1 1 d .
N1 N 0.5204(7) 1.0284(3) 0.6423(3) 0.0543(9) Uani 1 1 d .
O1 O 0.8030(8) 0.6179(3) 0.5851(3) 0.0872(12) Uani 1 1 d .
O3 O 0.0075(6) 1.0630(3) 0.7454(3) 0.0690(9) Uani 1 1 d .
O2 O 0.0271(6) 0.8176(3) 0.7988(2) 0.0673(9) Uani 1 1 d .
N4 N 0.2823(9) 0.9208(5) 0.8817(3) 0.0592(10) Uani 1 1 d .
C2 C 0.7357(8) 0.8725(4) 0.5871(3) 0.0479(10) Uani 1 1 d .
C3 C 0.9479(10) 0.6950(5) 0.5328(4) 0.0637(12) Uani 1 1 d .
C1 C 0.4034(8) 0.9263(4) 0.6926(3) 0.0487(10) Uani 1 1 d .
C4 C 1.1615(13) 0.6621(5) 0.4648(5) 0.0875(19) Uani 1 1 d .
H4A H 1.2521 0.5757 0.4980 0.131 Uiso 1 1 calc R
H4B H 1.2829 0.7269 0.4477 0.131 Uiso 1 1 calc R
H4C H 1.0867 0.6627 0.4051 0.131 Uiso 1 1 calc R
O4 O 1.3130(6) 0.6472(3) 0.0123(2) 0.0590(8) Uani 1 1 d .
N6 N 1.2270(8) 0.4391(4) 0.0931(3) 0.0561(10) Uani 1 1 d D
C5 C 0.9382(8) 0.6198(4) 0.1226(3) 0.0479(9) Uani 1 1 d .
C10 C 1.1739(8) 0.5686(4) 0.0720(3) 0.0481(10) Uani 1 1 d .
N5 N 0.6488(8) 0.8116(4) 0.1285(3) 0.0655(11) Uani 1 1 d .
C6 C 0.8526(9) 0.7547(4) 0.0894(4) 0.0623(12) Uani 1 1 d .
H6 H 0.9449 0.8090 0.0360 0.075 Uiso 1 1 calc R
C9 C 0.8006(9) 0.5412(5) 0.2017(3) 0.0628(12) Uani 1 1 d .
H9 H 0.8511 0.4501 0.2270 0.075 Uiso 1 1 calc R
C7 C 0.5195(10) 0.7322(5) 0.2058(4) 0.0676(13) Uani 1 1 d .
H7 H 0.3773 0.7703 0.2351 0.081 Uiso 1 1 calc R
C8 C 0.5864(11) 0.5979(5) 0.2438(4) 0.0727(15) Uani 1 1 d .
H8 H 0.4897 0.5457 0.2969 0.087 Uiso 1 1 calc R
H6B H 1.360(6) 0.411(4) 0.066(3) 0.052(13) Uiso 1 1 d D
H3A H 1.028(9) 0.870(4) 0.506(3) 0.053(13) Uiso 1 1 d .
H6A H 1.125(7) 0.384(4) 0.128(3) 0.058(13) Uiso 1 1 d D
H4F H 0.328(8) 0.986(5) 0.885(3) 0.046(13) Uiso 1 1 d .
H4E H 0.320(10) 0.845(5) 0.918(4) 0.071(17) Uiso 1 1 d .

loop_
_atom_site_aniso_label
_atom_site_aniso_U_11
_atom_site_aniso_U_22
_atom_site_aniso_U_33
_atom_site_aniso_U_23
_atom_site_aniso_U_13
_atom_site_aniso_U_12
S1 0.0489(6) 0.0520(6) 0.0493(6) -0.0090(5) 0.0116(4) -0.0077(4)
S2 0.0566(7) 0.0445(6) 0.0463(6) -0.0071(4) 0.0127(4) -0.0127(4)
N2 0.061(2) 0.047(2) 0.0454(18) -0.0083(15) 0.0146(16) -0.0128(16)
N3 0.062(2) 0.045(2) 0.0479(19) -0.0105(15) 0.0178(17) -0.0186(17)
N1 0.059(2) 0.048(2) 0.0508(19) -0.0122(16) 0.0117(16) -0.0099(16)
O1 0.113(3) 0.054(2) 0.094(3) -0.0278(19) 0.051(2) -0.032(2)
O3 0.059(2) 0.065(2) 0.070(2) -0.0145(16) 0.0079(16) 0.0068(16)
O2 0.064(2) 0.069(2) 0.066(2) -0.0170(16) 0.0129(16) -0.0228(16)
N4 0.080(3) 0.048(2) 0.046(2) -0.0100(18) 0.0039(18) -0.014(2)
C2 0.054(2) 0.048(2) 0.0348(18) -0.0042(16) 0.0054(17) -0.0124(18)
C3 0.074(3) 0.053(3) 0.061(3) -0.017(2) 0.021(2) -0.018(2)
C1 0.051(2) 0.047(2) 0.043(2) -0.0088(17) 0.0073(17) -0.0118(18)
C4 0.106(4) 0.063(3) 0.094(4) -0.033(3) 0.049(4) -0.024(3)
O4 0.0586(18) 0.0482(17) 0.0567(17) -0.0054(14) 0.0210(14) -0.0069(14)
N6 0.053(2) 0.045(2) 0.059(2) -0.0087(17) 0.0180(18) -0.0030(17)
C5 0.050(2) 0.046(2) 0.044(2) -0.0108(17) 0.0063(17) -0.0077(18)
C10 0.047(2) 0.048(2) 0.043(2) -0.0081(17) 0.0040(17) -0.0064(18)
N5 0.064(3) 0.055(2) 0.070(3) -0.0183(19) 0.022(2) -0.0044(19)
C6 0.066(3) 0.052(3) 0.061(3) -0.014(2) 0.023(2) -0.009(2)
C9 0.064(3) 0.057(3) 0.053(2) -0.007(2) 0.017(2) -0.003(2)
C7 0.065(3) 0.071(3) 0.063(3) -0.024(2) 0.025(2) -0.009(2)
C8 0.074(3) 0.067(3) 0.064(3) -0.013(2) 0.033(3) -0.008(2)

loop_
_atom_type_symbol
_atom_type_description
_atom_type_scat_dispersion_real
_atom_type_scat_dispersion_imag
_atom_type_scat_source
C C 0.0181 0.0091 'International Tables Vol C Tables 4.2.6.8 and 6.1.1.4'
H H 0.0000 0.0000 'International Tables Vol C Tables 4.2.6.8 and 6.1.1.4'
N N 0.0311 0.0180 'International Tables Vol C Tables 4.2.6.8 and 6.1.1.4'
O O 0.0492 0.0322 'International Tables Vol C Tables 4.2.6.8 and 6.1.1.4'
S S 0.3331 0.5567 'International Tables Vol C Tables 4.2.6.8 and 6.1.1.4'

loop_
_geom_angle_atom_site_label_1
_geom_angle_atom_site_label_2
_geom_angle_atom_site_label_3
_geom_angle
O3 S1 O2 121.4(2)
O3 S1 N4 108.5(2)
O2 S1 N4 108.5(2)
O3 S1 C1 106.4(2)
O2 S1 C1 103.6(2)
N4 S1 C1 107.6(2)
C2 S2 C1 85.42(19)
C2 N2 N1 112.2(3)
C3 N3 C2 124.2(4)
C3 N3 H3A 122(3)
C2 N3 H3A 113(3)
C1 N1 N2 111.1(3)
S1 N4 H4F 117(3)
S1 N4 H4E 114(4)
H4F N4 H4E 128(5)
N2 C2 N3 120.8(4)
N2 C2 S2 115.1(3)
N3 C2 S2 124.0(3)
O1 C3 N3 120.3(4)
O1 C3 C4 124.7(5)
N3 C3 C4 115.0(4)
N1 C1 S2 116.2(3)
N1 C1 S1 121.7(3)
S2 C1 S1 122.0(2)
C3 C4 H4A 109.5
C3 C4 H4B 109.5
H4A C4 H4B 109.5
C3 C4 H4C 109.5
H4A C4 H4C 109.5
H4B C4 H4C 109.5
C10 N6 H6B 118(3)
C10 N6 H6A 124(3)
H6B N6 H6A 118(4)
C9 C5 C6 116.9(4)
C9 C5 C10 124.0(4)
C6 C5 C10 119.1(4)
O4 C10 N6 121.8(4)
O4 C10 C5 120.1(4)
N6 C10 C5 118.2(3)
C6 N5 C7 117.0(4)
N5 C6 C5 124.6(4)
N5 C6 H6 117.7
C5 C6 H6 117.7
C5 C9 C8 119.7(4)
C5 C9 H9 120.2
C8 C9 H9 120.2
N5 C7 C8 123.1(4)
N5 C7 H7 118.5
C8 C7 H7 118.5
C7 C8 C9 118.7(4)
C7 C8 H8 120.6
C9 C8 H8 120.6

loop_
_geom_bond_atom_site_label_1
_geom_bond_atom_site_label_2
_geom_bond_distance
S1 O3 1.419(3)
S1 O2 1.429(3)
S1 N4 1.572(4)
S1 C1 1.774(4)
S2 C2 1.719(4)
S2 C1 1.721(4)
N2 C2 1.302(5)
N2 N1 1.377(5)
N3 C3 1.355(6)
N3 C2 1.364(5)
N3 H3A 0.79(5)
N1 C1 1.292(5)
O1 C3 1.211(6)
N4 H4F 0.79(4)
N4 H4E 0.81(5)
C3 C4 1.495(7)
C4 H4A 0.9600
C4 H4B 0.9600
C4 H4C 0.9600
O4 C10 1.239(5)
N6 C10 1.319(5)
N6 H6B 0.832(19)
N6 H6A 0.846(19)
C5 C9 1.370(6)
C5 C6 1.386(6)
C5 C10 1.499(6)
N5 C6 1.323(6)
N5 C7 1.337(6)
C6 H6 0.9300
C9 C8 1.382(6)
C9 H9 0.9300
C7 C8 1.366(7)
C7 H7 0.9300
C8 H8 0.9300
